data_9000457
loop_
_publ_author_name
'Phillips, M. W.'
'Kroll, H.'
'Pentinghaus, H.'
'Ribbe, P. H.'

_publ_section_title
;
 The structure of synthetic paracelsian analogs, SrGa2Si2O8 and SrGa2Ge2O8
;
_journal_name_full 'American Mineralogist'
_journal_page_first 659
_journal_page_last 666
_journal_volume 60
_journal_year 1975
_chemical_formula_structural 'Sr Ga2 (Si2 O8)'
_chemical_formula_sum 'Ga2 Ge2 O8 Sr'
_space_group_IT_number 14
_symmetry_space_group_name_Hall '-P 2yab'
_symmetry_space_group_name_H-M 'P 1 21/a 1'
_cell_angle_alpha 90
_cell_angle_beta 90.432
_cell_angle_gamma 90
_cell_length_a 9.2056
_cell_length_b 9.6602
_cell_length_c 8.5834
_cell_formula_units_Z 4
_cell_volume 763.282
_database_code_amcsd 0000468
_exptl_crystal_density_diffrn 4.353
_cod_original_formula_sum 'Sr Ga2 Ge2 O8'
_cod_database_code 9000457
_amcsd_formula_title SrGa2Ge2O8

loop_
_space_group_symop_operation_xyz
x,y,z
1/2+x,1/2-y,z
1/2-x,1/2+y,-z
-x,-y,-z

loop_
_atom_site_aniso_label
_atom_site_aniso_U_11
_atom_site_aniso_U_22
_atom_site_aniso_U_33
_atom_site_aniso_U_12
_atom_site_aniso_U_13
_atom_site_aniso_U_23
Sr 0.01417 0.00709 0.00672 0.00045 0.00000 0.00000
Ga1 0.00859 0.00615 0.00411 0.00045 0.00000 -0.00042
Ge1 0.00773 0.00520 0.00373 0.00090 0.00000 0.00000
Ge2 0.00816 0.00425 0.00336 0.00000 0.00000 0.00000
Ga2 0.00859 0.00473 0.00373 0.00045 0.00040 0.00000
O1 0.00987 0.00709 0.01082 0.00225 -0.00240 -0.00084
O2 0.01460 0.00425 0.00896 0.00541 0.00160 0.00294
O3 0.01159 0.00189 0.01045 -0.00225 -0.00200 0.00294
O4 0.01631 0.00804 0.00746 -0.00225 0.00360 0.00084
O5 0.00472 0.00993 0.01194 -0.00180 0.00040 -0.00294
O6 0.00944 0.00804 0.00933 -0.00586 -0.00400 0.00294
O7 0.02447 0.01513 0.00373 -0.00946 0.00000 0.00084
O8 0.01116 0.02269 0.00784 -0.00090 -0.00120 0.00504

loop_
_atom_site_label
_atom_site_fract_x
_atom_site_fract_y
_atom_site_fract_z
Sr 0.88570 0.41250 0.24990
Ga1 0.23590 0.92420 0.93290
Ge1 0.24250 0.92060 0.56220
Ge2 0.05650 0.19920 0.94080
Ga2 0.05290 0.19450 0.56850
O1 0.19260 0.09110 0.01790
O2 0.19050 0.07840 0.48330
O3 0.11620 0.37190 0.93400
O4 0.11820 0.37290 0.56580
O5 0.91340 0.19700 0.07370
O6 0.90070 0.19720 0.43150
O7 0.00170 0.13630 0.76050
O8 0.32820 0.92500 0.74500

loop_
_cod_related_entry_id
_cod_related_entry_database
_cod_related_entry_code
1 AMCSD 0000468
